data_2009360
loop_
_publ_author_name
'Maurin, J.K.'
'Paul, I.C.'
'Curtin, D.Y.'

_publ_section_title
;
 Structures of 4-hydroxyimino-4-phenylbutanoic acid, C~10~H~11~NO~3~
 (I), and 5-hydroxyimino-5-phenylpentanoic acid, C~11~H~13~NO~3~ (II),
 at 223 K
;
_journal_issue 1
_journal_name_full 'Acta Crystallographica Section C'
_journal_page_first 78
_journal_page_last 81
_journal_paper_doi 10.1107/S0108270193005967
_journal_volume 50
_journal_year 1994
_chemical_formula_sum 'C10 H11 N O3'
_chemical_formula_weight 193.20
_symmetry_cell_setting monoclinic
_symmetry_space_group_name_Hall '-P 2ybc'
_symmetry_space_group_name_H-M 'P 1 21/c 1'
_atom_type_scat_source IntTabIV
_cell_angle_alpha 90.0
_cell_angle_beta 114.380(10)
_cell_angle_gamma 90.0
_cell_formula_units_Z 4
_cell_length_a 12.242(3)
_cell_length_b 5.869(2)
_cell_length_c 14.812(2)
_cell_measurement_reflns_used 24
_cell_measurement_temperature 223.0(10)
_cell_measurement_theta_max 14
_cell_measurement_theta_min 8
_cell_volume 969.3(4)
_diffrn_measurement_device 'Enraf-Nonius CAD-4'
_diffrn_measurement_method \w-\q
_diffrn_radiation_type MoK\a
_diffrn_radiation_wavelength 0.71073
_diffrn_reflns_av_R_equivalents 0.0145
_diffrn_reflns_limit_h_max 17
_diffrn_reflns_limit_h_min 0
_diffrn_reflns_limit_k_max 0
_diffrn_reflns_limit_k_min -8
_diffrn_reflns_limit_l_max 20
_diffrn_reflns_limit_l_min -20
_diffrn_reflns_number 3274
_diffrn_reflns_theta_max 30
_diffrn_standards_decay_% 0
_diffrn_standards_interval_count 200
_diffrn_standards_number 3
_exptl_absorpt_coefficient_mu 0.092
_exptl_absorpt_correction_type none
_exptl_crystal_colour Colourless
_exptl_crystal_density_diffrn 1.324
_exptl_crystal_description Prismatic
_exptl_crystal_size_max 0.42
_exptl_crystal_size_mid 0.25
_exptl_crystal_size_min 0.1
_refine_diff_density_max 0.24
_refine_diff_density_min -0.18
_refine_ls_extinction_method none?
_refine_ls_goodness_of_fit_obs 1.471
_refine_ls_hydrogen_treatment refall
_refine_ls_number_parameters 171
_refine_ls_number_reflns 1978
_refine_ls_R_factor_obs 0.040
_refine_ls_shift/esd_max 0.002
_refine_ls_structure_factor_coef F
_refine_ls_weighting_details w=2.013/[\s^2^(F)+0.00035(F)^2^]
_refine_ls_weighting_scheme calc
_refine_ls_wR_factor_obs 0.041
_reflns_number_observed 1978
_reflns_number_total 2825
_reflns_observed_criterion F>3.92\s(F)
_cod_data_source_file ab1067.cif
_cod_data_source_block ab1067_structure_1_of_2
_cod_depositor_comments
;

  Adding the _atom_site_type_symbol data item to prevent confusion
  between hydrogen and holmium.

  Andrius Merkys
  2013-10-15

The following automatic conversions were performed:

'_refine_ls_weighting_scheme' value
'w=2.013/[\s^2^(F)+0.00035(F)^2^]' was changed to 'calc'. New tag
'_refine_ls_weighting_details' was created. The value of the new tag
was set to 'w=2.013/[\s^2^(F)+0.00035(F)^2^]'.

Automatic conversion script
Id: cif_fix_values 3143 2015-03-26 13:38:13Z robertas 
;
_cod_original_cell_volume 969.32
_cod_original_sg_symbol_H-M 'P 21/c'
_cod_database_code 2009360

loop_
_atom_site_type_symbol
_atom_site_label
_atom_site_fract_x
_atom_site_fract_y
_atom_site_fract_z
_atom_site_U_iso_or_equiv
C C1 .34770(10) .2954(2) .54291(8) .0270(6)
C C2 .31270(10) .2418(3) .62670(10) .0321(7)
C C3 .35870(10) .0091(2) .67190(10) .0298(7)
C C4 .31640(10) -.0582(2) .75032(8) .0258(6)
C C5 .22250(10) -.2343(2) .73020(9) .0278(6)
C C6 .23200(10) -.3950(3) .80250(10) .0328(6)
C C7 .1436(2) -.5573(3) .78390(10) .0430(9)
C C8 .0442(2) -.5600(3) .69480(10) .0468(9)
C C9 .03410(10) -.4032(3) .62260(10) .0423(9)
C C10 .12330(10) -.2423(3) .63890(10) .0355(7)
N N1 .35770(10) .0268(2) .83798(7) .0276(5)
O O1 .44852(8) .1870(2) .85498(7) .0348(5)
O O2 .42099(8) .1855(2) .52540(7) .0373(6)
O O3 .28983(9) .4729(2) .48961(7) .0348(5)
H H2a .2270(10) .252(3) .6020(10) .042(4)
H H2b .3450(10) .363(3) .6770(10) .051(5)
H H3a .443(2) .014(3) .7000(10) .042(4)
H H3b .3350(10) -.101(3) .6210(10) .033(4)
H HC6 .3020(10) -.388(3) .8650(10) .031(4)
H HC7 .149(2) -.670(3) .8360(10) .054(5)
H HC8 -.017(2) -.669(3) .6810(10) .068(6)
H HC9 -.032(2) -.405(3) .5630(10) .059(5)
H HC10 .1160(10) -.135(3) .5880(10) .047(4)
H HO1 .4600(10) .238(3) .9150(10) .072(6)
H HO3 .315(2) .489(4) .4370(10) .053(5)

loop_
_geom_angle_atom_site_label_1
_geom_angle_atom_site_label_2
_geom_angle_atom_site_label_3
_geom_angle
_geom_angle_publ_flag
C2 C1 O2 123.50(10) yes
C2 C1 O3 113.10(10) yes
O2 C1 O3 123.40(10) yes
C1 C2 C3 111.80(10) yes
C2 C3 C4 113.10(10) yes
C3 C4 C5 120.80(10) yes
C3 C4 N1 124.10(10) yes
C5 C4 N1 115.00(10) yes
C4 C5 C6 120.30(10) yes
C4 C5 C10 120.70(10) yes
C6 C5 C10 118.90(10) yes
C5 C6 C7 120.20(10) yes
C6 C7 C8 120.5(2) yes
C7 C8 C9 119.8(2) yes
C8 C9 C10 120.50(10) yes
C5 C10 C9 119.90(10) yes
C4 N1 O1 113.30(10) yes

loop_
_geom_bond_atom_site_label_1
_geom_bond_atom_site_label_2
_geom_bond_distance
_geom_bond_publ_flag
C1 C2 1.503(2) yes
C2 C3 1.523(2) yes
C3 C4 1.506(2) yes
C4 C5 1.482(2) yes
C5 C6 1.396(2) yes
C6 C7 1.382(2) yes
C7 C8 1.378(2) yes
C8 C9 1.376(2) yes
C5 C10 1.396(2) yes
C9 C10 1.388(2) yes
C1 O2 1.217(2) yes
C1 O3 1.323(2) yes
C4 N1 1.2840(10) yes
O1 N1 1.3980(10) yes
